data_2300476
loop_
_publ_author_name
'Tan, Seng Lim'
'Ng, Seik Weng'

_publ_section_title
;
 Does the size of a crystal matter in an X-ray crystal structure analysis
 of a small molecule?
;
_journal_coeditor_code kk5175
_journal_issue 4
_journal_name_full 'Journal of Applied Crystallography'
_journal_page_first 1443
_journal_page_last 1444
_journal_paper_doi 10.1107/S1600576714011297
_journal_volume 47
_journal_year 2014
_chemical_formula_moiety 'Sn Cl (H2 O) (C6 H5)3 (C10 H8 N2)'
_chemical_formula_sum 'C28 H25 Cl N2 O Sn'
_chemical_formula_weight 559.64
_chemical_name_systematic
; 
 Aquachlorotriphenyltin(IV)--2,2'-bipyridine (1/1)
;
_space_group_IT_number 15
_symmetry_cell_setting monoclinic
_symmetry_space_group_name_Hall '-C 2yc'
_symmetry_space_group_name_H-M 'C 1 2/c 1'
_atom_sites_solution_hydrogens geom
_atom_sites_solution_primary direct
_atom_sites_solution_secondary difmap
_audit_creation_method SHELXL-97
_cell_angle_alpha 90.00
_cell_angle_beta 108.849(4)
_cell_angle_gamma 90.00
_cell_formula_units_Z 8
_cell_length_a 15.5993(5)
_cell_length_b 16.1284(4)
_cell_length_c 20.4476(7)
_cell_measurement_reflns_used 14735
_cell_measurement_temperature 100(2)
_cell_measurement_theta_max 27.5230
_cell_measurement_theta_min 3.6990
_cell_volume 4868.6(3)
_computing_cell_refinement 'CrysAlis PRO (Agilent, 2014)'
_computing_data_collection 'CrysAlis PRO (Agilent, 2014)'
_computing_data_reduction 'CrysAlis PRO (Agilent, 2014)'
_computing_molecular_graphics 'X-Seed (Barbour, 2001)'
_computing_publication_material 'publCIF (Westrip, 2010)'
_computing_structure_refinement 'SHELXL-97 (Sheldrick, 2008)'
_computing_structure_solution 'SHELXS-97 (Sheldrick, 2008)'
_diffrn_ambient_temperature 100(2)
_diffrn_detector_area_resol_mean 10.4041
_diffrn_measured_fraction_theta_full 0.996
_diffrn_measured_fraction_theta_max 0.996
_diffrn_measurement_device_type 'Agilent Technologies SuperNova Dual diffractometer with Atlas detector'
_diffrn_measurement_method '\w scan'
_diffrn_radiation_monochromator Mirror
_diffrn_radiation_source 'SuperNova (Mo) X-ray Source'
_diffrn_radiation_type MoK\a
_diffrn_radiation_wavelength 0.71073
_diffrn_reflns_av_R_equivalents 0.0382
_diffrn_reflns_av_sigmaI/netI 0.0261
_diffrn_reflns_limit_h_max 20
_diffrn_reflns_limit_h_min -18
_diffrn_reflns_limit_k_max 21
_diffrn_reflns_limit_k_min -20
_diffrn_reflns_limit_l_max 26
_diffrn_reflns_limit_l_min -26
_diffrn_reflns_number 31562
_diffrn_reflns_theta_full 27.61
_diffrn_reflns_theta_max 27.61
_diffrn_reflns_theta_min 2.88
_diffrn_standards_decay_% 0
_diffrn_standards_interval_count 0
_diffrn_standards_interval_time 0
_diffrn_standards_number 0
_exptl_absorpt_coefficient_mu 1.183
_exptl_absorpt_correction_T_max 0.875
_exptl_absorpt_correction_T_min 0.565
_exptl_absorpt_correction_type gaussian
_exptl_absorpt_process_details 'CrysAlis PRO (Agilent, 2014)'
_exptl_crystal_colour colorless
_exptl_crystal_density_diffrn 1.527
_exptl_crystal_density_method 'not measured'
_exptl_crystal_description prism
_exptl_crystal_F_000 2256
_exptl_crystal_size_max 0.61
_exptl_crystal_size_mid 0.55
_exptl_crystal_size_min 0.13
_refine_diff_density_max 2.956
_refine_diff_density_min -0.699
_refine_diff_density_rms 0.089
_refine_ls_extinction_method none
_refine_ls_goodness_of_fit_ref 1.037
_refine_ls_hydrogen_treatment mixed
_refine_ls_matrix_type full
_refine_ls_number_parameters 306
_refine_ls_number_reflns 5640
_refine_ls_number_restraints 2
_refine_ls_restrained_S_all 1.037
_refine_ls_R_factor_all 0.0361
_refine_ls_R_factor_gt 0.0277
_refine_ls_shift/su_max 0.001
_refine_ls_shift/su_mean 0.001
_refine_ls_structure_factor_coef Fsqd
_refine_ls_weighting_details 'calc w=1/[\s^2^(Fo^2^)+(0.0453P)^2^+5.7910P] where P=(Fo^2^+2Fc^2^)/3'
_refine_ls_weighting_scheme calc
_refine_ls_wR_factor_gt 0.0708
_refine_ls_wR_factor_ref 0.0787
_reflns_number_gt 4804
_reflns_number_total 5640
_reflns_threshold_expression I>2\s(I)
_cod_data_source_file kk5175sup1.cif
_cod_data_source_block Sn2
_cod_depositor_comments
;
The following automatic conversions were performed:

'_exptl_absorpt_correction_type' value 'Gaussian' changed to
'gaussian' according to
/usr/data/users/saulius/crontab/automatic-downloads/rss-feeds/IUCr/lib/dictionaries/cif_core.dic
dictionary named 'cif_core.dic' version 2.4.2 from 2011-04-26.

Automatic conversion script
Id: cif_fix_values 2281 2013-09-26 08:29:07Z andrius 

 Adding full bibliography for 2300463--2300482.cif.

2017-07-23
Z value and formula fixed to values more according to usual
chemical conventions.                 miguel
;
_cod_original_formula_sum 'C56 H50 Cl2 N4 O2 Sn2'
_cod_original_formula_weight 1119.28
_cod_original_formula_moiety 'Sn2 Cl2 (H2 O)2 (C6 H5)6 (C10 H8 N2)2'
_cod_original_formula_units_Z 4
_cod_original_sg_symbol_H-M 'C 2/c'
_cod_database_code 2300476
_cod_database_fobs_code 2300476

loop_
_symmetry_equiv_pos_as_xyz
'x, y, z'
'-x, y, -z+1/2'
'x+1/2, y+1/2, z'
'-x+1/2, y+1/2, -z+1/2'
'-x, -y, -z'
'x, -y, z-1/2'
'-x+1/2, -y+1/2, -z'
'x+1/2, -y+1/2, z-1/2'

loop_
_atom_site_label
_atom_site_type_symbol
_atom_site_fract_x
_atom_site_fract_y
_atom_site_fract_z
_atom_site_U_iso_or_equiv
_atom_site_adp_type
_atom_site_occupancy
_atom_site_symmetry_multiplicity
_atom_site_calc_flag
_atom_site_refinement_flags
Sn1 Sn 0.295817(9) 0.599063(8) 0.322544(7) 0.01147(6) Uani 1 1 d .
Cl1 Cl 0.16576(4) 0.59847(3) 0.37050(3) 0.02088(13) Uani 1 1 d .
O1W O 0.42788(11) 0.60063(9) 0.29321(9) 0.0136(3) Uani 1 1 d D
H11 H 0.4606(18) 0.6431(13) 0.3007(17) 0.040(9) Uiso 1 1 d D
H12 H 0.4627(17) 0.5600(13) 0.3000(16) 0.036(9) Uiso 1 1 d D
N1 N 0.53939(12) 0.74003(12) 0.32052(10) 0.0157(4) Uani 1 1 d .
N2 N 0.54057(12) 0.46301(11) 0.32069(9) 0.0144(4) Uani 1 1 d .
C1 C 0.34148(14) 0.71499(13) 0.37065(11) 0.0133(4) Uani 1 1 d .
C2 C 0.36796(15) 0.72326(14) 0.44209(11) 0.0179(5) Uani 1 1 d .
H2 H 0.3697 0.6755 0.4697 0.021 Uiso 1 1 calc R
C3 C 0.39196(16) 0.79970(15) 0.47410(12) 0.0217(5) Uani 1 1 d .
H3 H 0.4089 0.8043 0.5229 0.026 Uiso 1 1 calc R
C4 C 0.39090(16) 0.86932(15) 0.43377(14) 0.0241(5) Uani 1 1 d .
H4 H 0.4078 0.9218 0.4551 0.029 Uiso 1 1 calc R
C5 C 0.36526(15) 0.86226(15) 0.36249(13) 0.0207(5) Uani 1 1 d .
H5 H 0.3646 0.9099 0.3351 0.025 Uiso 1 1 calc R
C6 C 0.34046(15) 0.78558(14) 0.33108(12) 0.0169(5) Uani 1 1 d .
H6 H 0.3226 0.7812 0.2822 0.020 Uiso 1 1 calc R
C7 C 0.34162(14) 0.48096(13) 0.36567(11) 0.0130(4) Uani 1 1 d .
C8 C 0.39032(16) 0.47080(15) 0.43570(12) 0.0197(5) Uani 1 1 d .
H8 H 0.4027 0.5177 0.4654 0.024 Uiso 1 1 calc R
C9 C 0.42073(18) 0.39358(15) 0.46245(14) 0.0243(5) Uani 1 1 d .
H9 H 0.4544 0.3879 0.5101 0.029 Uiso 1 1 calc R
C10 C 0.40237(17) 0.32443(15) 0.42018(14) 0.0240(5) Uani 1 1 d .
H10 H 0.4230 0.2713 0.4388 0.029 Uiso 1 1 calc R
C11 C 0.35368(17) 0.33278(15) 0.35046(14) 0.0239(5) Uani 1 1 d .
H11A H 0.3405 0.2854 0.3213 0.029 Uiso 1 1 calc R
C12 C 0.32434(17) 0.41089(14) 0.32345(13) 0.0181(5) Uani 1 1 d .
H12A H 0.2921 0.4165 0.2755 0.022 Uiso 1 1 calc R
C13 C 0.21562(15) 0.59831(12) 0.21556(12) 0.0140(4) Uani 1 1 d .
C14 C 0.25712(16) 0.59761(13) 0.16452(13) 0.0178(5) Uani 1 1 d .
H14 H 0.3213 0.5988 0.1775 0.021 Uiso 1 1 calc R
C15 C 0.20565(17) 0.59512(14) 0.09472(13) 0.0210(5) Uani 1 1 d .
H15 H 0.2349 0.5944 0.0606 0.025 Uiso 1 1 calc R
C16 C 0.11192(17) 0.59374(14) 0.07503(13) 0.0222(5) Uani 1 1 d .
H16 H 0.0769 0.5926 0.0274 0.027 Uiso 1 1 calc R
C17 C 0.06941(17) 0.59398(14) 0.12509(14) 0.0231(5) Uani 1 1 d .
H17 H 0.0052 0.5924 0.1118 0.028 Uiso 1 1 calc R
C18 C 0.12093(16) 0.59654(13) 0.19505(13) 0.0182(5) Uani 1 1 d .
H18 H 0.0914 0.5971 0.2290 0.022 Uiso 1 1 calc R
C19 C 0.53313(15) 0.39156(13) 0.28570(12) 0.0149(4) Uani 1 1 d .
C20 C 0.58388(16) 0.32168(15) 0.31401(12) 0.0201(5) Uani 1 1 d .
H20 H 0.5754 0.2713 0.2887 0.024 Uiso 1 1 calc R
C21 C 0.64723(16) 0.32654(15) 0.37981(13) 0.0219(5) Uani 1 1 d .
H21 H 0.6835 0.2799 0.3998 0.026 Uiso 1 1 calc R
C22 C 0.65658(16) 0.40081(14) 0.41584(13) 0.0195(5) Uani 1 1 d .
H22 H 0.6999 0.4066 0.4606 0.023 Uiso 1 1 calc R
C23 C 0.60096(15) 0.46608(14) 0.38460(12) 0.0176(5) Uani 1 1 d .
H23 H 0.6058 0.5162 0.4099 0.021 Uiso 1 1 calc R
C24 C 0.53166(14) 0.81234(13) 0.28630(11) 0.0155(4) Uani 1 1 d .
C25 C 0.57877(17) 0.88300(15) 0.31667(13) 0.0214(5) Uani 1 1 d .
H25 H 0.5715 0.9333 0.2913 0.026 Uiso 1 1 calc R
C26 C 0.63653(17) 0.87948(16) 0.38439(14) 0.0241(5) Uani 1 1 d .
H26 H 0.6701 0.9269 0.4059 0.029 Uiso 1 1 calc R
C27 C 0.64413(17) 0.80504(16) 0.41988(13) 0.0248(5) Uani 1 1 d .
H27 H 0.6823 0.8006 0.4665 0.030 Uiso 1 1 calc R
C28 C 0.59504(16) 0.73762(15) 0.38602(12) 0.0191(5) Uani 1 1 d .
H28 H 0.6010 0.6867 0.4105 0.023 Uiso 1 1 calc R

loop_
_atom_site_aniso_label
_atom_site_aniso_U_11
_atom_site_aniso_U_22
_atom_site_aniso_U_33
_atom_site_aniso_U_23
_atom_site_aniso_U_13
_atom_site_aniso_U_12
Sn1 0.01332(10) 0.00855(9) 0.01355(9) -0.00006(5) 0.00573(6) 0.00028(5)
Cl1 0.0219(3) 0.0159(3) 0.0319(3) -0.0019(2) 0.0186(2) -0.0010(2)
O1W 0.0120(8) 0.0087(8) 0.0210(8) 0.0004(6) 0.0065(6) 0.0000(6)
N1 0.0164(9) 0.0136(9) 0.0187(9) -0.0014(7) 0.0076(7) -0.0008(7)
N2 0.0146(9) 0.0124(9) 0.0168(9) 0.0017(7) 0.0058(7) 0.0003(7)
C1 0.0108(10) 0.0108(10) 0.0188(10) -0.0007(8) 0.0054(8) 0.0002(8)
C2 0.0211(12) 0.0136(11) 0.0163(11) 0.0027(8) 0.0025(9) 0.0036(9)
C3 0.0212(12) 0.0210(12) 0.0192(11) -0.0058(10) 0.0014(9) 0.0027(10)
C4 0.0193(12) 0.0146(12) 0.0338(14) -0.0087(10) 0.0025(10) -0.0010(9)
C5 0.0166(12) 0.0128(11) 0.0316(13) 0.0035(10) 0.0063(10) 0.0001(9)
C6 0.0173(12) 0.0157(11) 0.0194(11) 0.0008(9) 0.0084(9) -0.0011(9)
C7 0.0121(10) 0.0110(10) 0.0184(10) 0.0022(8) 0.0085(8) 0.0009(8)
C8 0.0266(13) 0.0140(11) 0.0191(11) -0.0005(9) 0.0081(9) 0.0000(9)
C9 0.0249(14) 0.0246(13) 0.0229(13) 0.0068(10) 0.0070(10) 0.0021(10)
C10 0.0223(13) 0.0116(11) 0.0376(14) 0.0093(10) 0.0089(11) 0.0030(9)
C11 0.0251(13) 0.0117(11) 0.0363(14) -0.0041(10) 0.0116(11) -0.0008(9)
C12 0.0189(12) 0.0140(11) 0.0214(12) -0.0021(9) 0.0064(9) -0.0017(9)
C13 0.0147(11) 0.0082(10) 0.0167(11) 0.0012(8) 0.0018(8) 0.0010(8)
C14 0.0123(11) 0.0198(12) 0.0200(12) -0.0001(9) 0.0035(9) 0.0019(8)
C15 0.0221(13) 0.0247(13) 0.0157(11) 0.0015(9) 0.0056(10) 0.0039(9)
C16 0.0197(13) 0.0191(12) 0.0203(12) 0.0020(9) -0.0040(9) 0.0009(9)
C17 0.0123(12) 0.0203(13) 0.0318(14) 0.0050(10) 0.0002(10) -0.0009(9)
C18 0.0138(12) 0.0148(11) 0.0253(13) 0.0021(9) 0.0056(9) 0.0011(8)
C19 0.0136(11) 0.0147(11) 0.0193(12) 0.0011(8) 0.0091(9) -0.0003(8)
C20 0.0239(13) 0.0148(11) 0.0245(12) 0.0019(9) 0.0120(10) 0.0024(9)
C21 0.0204(12) 0.0209(12) 0.0268(12) 0.0078(10) 0.0111(10) 0.0086(9)
C22 0.0161(12) 0.0245(13) 0.0182(12) 0.0047(9) 0.0063(9) 0.0031(9)
C23 0.0195(12) 0.0176(11) 0.0180(11) 0.0011(9) 0.0094(9) -0.0006(9)
C24 0.0155(11) 0.0126(11) 0.0217(11) -0.0003(8) 0.0108(9) 0.0013(8)
C25 0.0264(13) 0.0155(11) 0.0257(13) -0.0013(9) 0.0131(10) -0.0059(9)
C26 0.0239(13) 0.0214(12) 0.0284(13) -0.0083(10) 0.0102(10) -0.0104(10)
C27 0.0238(13) 0.0283(14) 0.0200(12) -0.0037(10) 0.0041(9) -0.0040(10)
C28 0.0224(12) 0.0164(11) 0.0192(11) -0.0002(9) 0.0075(9) 0.0001(9)

loop_
_atom_type_symbol
_atom_type_description
_atom_type_scat_dispersion_real
_atom_type_scat_dispersion_imag
_atom_type_scat_source
C C 0.0033 0.0016 'International Tables Vol C Tables 4.2.6.8 and 6.1.1.4'
H H 0.0000 0.0000 'International Tables Vol C Tables 4.2.6.8 and 6.1.1.4'
N N 0.0061 0.0033 'International Tables Vol C Tables 4.2.6.8 and 6.1.1.4'
O O 0.0106 0.0060 'International Tables Vol C Tables 4.2.6.8 and 6.1.1.4'
Cl Cl 0.1484 0.1585 'International Tables Vol C Tables 4.2.6.8 and 6.1.1.4'
Sn Sn -0.6537 1.4246 'International Tables Vol C Tables 4.2.6.8 and 6.1.1.4'

loop_
_exptl_crystal_face_index_h
_exptl_crystal_face_index_k
_exptl_crystal_face_index_l
_exptl_crystal_face_perp_dist
_exptl_oxdiff_crystal_face_indexfrac_h
_exptl_oxdiff_crystal_face_indexfrac_k
_exptl_oxdiff_crystal_face_indexfrac_l
_exptl_oxdiff_crystal_face_x
_exptl_oxdiff_crystal_face_y
_exptl_oxdiff_crystal_face_z
1 2 28 0.0391 0.5421 1.6052 27.6534 0.4000 0.8000 0.5000
21 6 -8 0.3655 20.8436 6.4695 -8.1254 0.8000 -0.5000 0.3000
-15 -15 6 0.2545 -15.1233 -15.0359 6.2315 -0.9000 0.3000 0.1000
11 -12 16 0.1790 11.2620 -11.5881 15.5936 0.2000 0.2000 1.0000
13 17 -4 0.2541 12.6952 16.9543 -4.4857 0.9000 -0.2000 -0.2000
14 -19 -6 0.2502 13.8687 -19.0511 -5.5335 -0.2000 -0.5000 0.9000
-1 -2 -28 0.0883 -0.5421 -1.6052 -27.6534 -0.4000 -0.8000 -0.5000
3 0 26 0.0377 2.9703 -0.3133 25.9076 0.4000 0.7000 0.6000
-15 13 -7 0.2039 -15.2001 12.6778 -7.4880 -0.2000 0.1000 -1.0000

loop_
_geom_angle_atom_site_label_1
_geom_angle_atom_site_label_2
_geom_angle_atom_site_label_3
_geom_angle
_geom_angle_site_symmetry_3
C7 Sn1 C1 125.40(9) .
C7 Sn1 C13 115.24(8) .
C1 Sn1 C13 118.41(8) .
C7 Sn1 O1W 84.81(7) .
C1 Sn1 O1W 85.27(7) .
C13 Sn1 O1W 90.60(8) .
C7 Sn1 Cl1 92.30(6) .
C1 Sn1 Cl1 90.85(6) .
C13 Sn1 Cl1 96.85(6) .
O1W Sn1 Cl1 172.54(4) .
Sn1 O1W H11 120(2) .
Sn1 O1W H12 122(2) .
H11 O1W H12 107(3) .
C28 N1 C24 117.7(2) .
C19 N2 C23 117.61(19) .
C2 C1 C6 118.4(2) .
C2 C1 Sn1 120.81(16) .
C6 C1 Sn1 120.70(16) .
C1 C2 C3 121.6(2) .
C1 C2 H2 119.2 .
C3 C2 H2 119.2 .
C2 C3 C4 119.2(2) .
C2 C3 H3 120.4 .
C4 C3 H3 120.4 .
C5 C4 C3 120.1(2) .
C5 C4 H4 119.9 .
C3 C4 H4 119.9 .
C4 C5 C6 120.1(2) .
C4 C5 H5 119.9 .
C6 C5 H5 119.9 .
C5 C6 C1 120.6(2) .
C5 C6 H6 119.7 .
C1 C6 H6 119.7 .
C12 C7 C8 118.2(2) .
C12 C7 Sn1 119.87(16) .
C8 C7 Sn1 121.97(16) .
C9 C8 C7 121.0(2) .
C9 C8 H8 119.5 .
C7 C8 H8 119.5 .
C8 C9 C10 120.3(2) .
C8 C9 H9 119.9 .
C10 C9 H9 119.9 .
C9 C10 C11 119.8(2) .
C9 C10 H10 120.1 .
C11 C10 H10 120.1 .
C10 C11 C12 119.7(2) .
C10 C11 H11A 120.1 .
C12 C11 H11A 120.1 .
C11 C12 C7 121.0(2) .
C11 C12 H12A 119.5 .
C7 C12 H12A 119.5 .
C14 C13 C18 118.4(2) .
C14 C13 Sn1 120.36(16) .
C18 C13 Sn1 121.21(18) .
C13 C14 C15 120.9(2) .
C13 C14 H14 119.6 .
C15 C14 H14 119.6 .
C16 C15 C14 120.2(2) .
C16 C15 H15 119.9 .
C14 C15 H15 119.9 .
C15 C16 C17 119.8(2) .
C15 C16 H16 120.1 .
C17 C16 H16 120.1 .
C16 C17 C18 120.1(2) .
C16 C17 H17 119.9 .
C18 C17 H17 119.9 .
C17 C18 C13 120.7(2) .
C17 C18 H18 119.7 .
C13 C18 H18 119.7 .
N2 C19 C20 122.3(2) .
N2 C19 C19 115.80(14) 2_655
C20 C19 C19 121.90(15) 2_655
C19 C20 C21 119.2(2) .
C19 C20 H20 120.4 .
C21 C20 H20 120.4 .
C22 C21 C20 118.8(2) .
C22 C21 H21 120.6 .
C20 C21 H21 120.6 .
C23 C22 C21 118.0(2) .
C23 C22 H22 121.0 .
C21 C22 H22 121.0 .
N2 C23 C22 124.1(2) .
N2 C23 H23 118.0 .
C22 C23 H23 118.0 .
N1 C24 C25 122.2(2) .
N1 C24 C24 115.86(13) 2_655
C25 C24 C24 121.91(15) 2_655
C26 C25 C24 119.4(2) .
C26 C25 H25 120.3 .
C24 C25 H25 120.3 .
C25 C26 C27 118.4(2) .
C25 C26 H26 120.8 .
C27 C26 H26 120.8 .
C28 C27 C26 118.6(2) .
C28 C27 H27 120.7 .
C26 C27 H27 120.7 .
N1 C28 C27 123.6(2) .
N1 C28 H28 118.2 .
C27 C28 H28 118.2 .

loop_
_geom_bond_atom_site_label_1
_geom_bond_atom_site_label_2
_geom_bond_distance
_geom_bond_site_symmetry_2
Sn1 C7 2.123(2) .
Sn1 C1 2.126(2) .
Sn1 C13 2.141(2) .
Sn1 O1W 2.3245(16) .
Sn1 Cl1 2.5225(6) .
O1W H11 0.839(10) .
O1W H12 0.834(10) .
N1 C28 1.341(3) .
N1 C24 1.345(3) .
N2 C19 1.342(3) .
N2 C23 1.342(3) .
C1 C2 1.390(3) .
C1 C6 1.394(3) .
C2 C3 1.389(3) .
C2 H2 0.9500 .
C3 C4 1.390(4) .
C3 H3 0.9500 .
C4 C5 1.386(4) .
C4 H4 0.9500 .
C5 C6 1.390(3) .
C5 H5 0.9500 .
C6 H6 0.9500 .
C7 C12 1.395(3) .
C7 C8 1.397(3) .
C8 C9 1.381(3) .
C8 H8 0.9500 .
C9 C10 1.383(4) .
C9 H9 0.9500 .
C10 C11 1.389(4) .
C10 H10 0.9500 .
C11 C12 1.392(3) .
C11 H11A 0.9500 .
C12 H12A 0.9500 .
C13 C14 1.395(3) .
C13 C18 1.399(3) .
C14 C15 1.394(3) .
C14 H14 0.9500 .
C15 C16 1.386(4) .
C15 H15 0.9500 .
C16 C17 1.388(4) .
C16 H16 0.9500 .
C17 C18 1.397(4) .
C17 H17 0.9500 .
C18 H18 0.9500 .
C19 C20 1.391(3) .
C19 C19 1.492(5) 2_655
C20 C21 1.391(3) .
C20 H20 0.9500 .
C21 C22 1.389(3) .
C21 H21 0.9500 .
C22 C23 1.382(3) .
C22 H22 0.9500 .
C23 H23 0.9500 .
C24 C25 1.389(3) .
C24 C24 1.494(4) 2_655
C25 C26 1.388(4) .
C25 H25 0.9500 .
C26 C27 1.388(4) .
C26 H26 0.9500 .
C27 C28 1.380(3) .
C27 H27 0.9500 .
C28 H28 0.9500 .

loop_
_geom_hbond_atom_site_label_D
_geom_hbond_atom_site_label_H
_geom_hbond_atom_site_label_A
_geom_hbond_distance_DH
_geom_hbond_distance_HA
_geom_hbond_distance_DA
_geom_hbond_angle_DHA
O1w H11 N1 0.84(1) 1.95(1) 2.787(2) 178(3)
O1w H12 N2 0.83(1) 1.94(1) 2.774(2) 176(3)

loop_
_geom_torsion_atom_site_label_1
_geom_torsion_atom_site_label_2
_geom_torsion_atom_site_label_3
_geom_torsion_atom_site_label_4
_geom_torsion
_geom_torsion_site_symmetry_1
_geom_torsion_site_symmetry_4
C7 Sn1 C1 C2 -32.1(2) . .
C13 Sn1 C1 C2 159.56(17) . .
O1W Sn1 C1 C2 -112.33(18) . .
Cl1 Sn1 C1 C2 61.29(17) . .
C7 Sn1 C1 C6 151.71(15) . .
C13 Sn1 C1 C6 -16.6(2) . .
O1W Sn1 C1 C6 71.51(17) . .
Cl1 Sn1 C1 C6 -114.86(17) . .
C6 C1 C2 C3 0.8(3) . .
Sn1 C1 C2 C3 -175.46(17) . .
C1 C2 C3 C4 -1.1(4) . .
C2 C3 C4 C5 0.6(4) . .
C3 C4 C5 C6 0.1(4) . .
C4 C5 C6 C1 -0.3(3) . .
C2 C1 C6 C5 -0.1(3) . .
Sn1 C1 C6 C5 176.17(16) . .
C1 Sn1 C7 C12 -164.07(16) . .
C13 Sn1 C7 C12 4.6(2) . .
O1W Sn1 C7 C12 -83.64(18) . .
Cl1 Sn1 C7 C12 103.26(17) . .
C1 Sn1 C7 C8 15.0(2) . .
C13 Sn1 C7 C8 -176.37(17) . .
O1W Sn1 C7 C8 95.42(18) . .
Cl1 Sn1 C7 C8 -77.68(18) . .
C12 C7 C8 C9 0.1(3) . .
Sn1 C7 C8 C9 -178.95(18) . .
C7 C8 C9 C10 -0.8(4) . .
C8 C9 C10 C11 0.4(4) . .
C9 C10 C11 C12 0.5(4) . .
C10 C11 C12 C7 -1.2(4) . .
C8 C7 C12 C11 0.9(3) . .
Sn1 C7 C12 C11 179.97(18) . .
C7 Sn1 C13 C14 -83.58(18) . .
C1 Sn1 C13 C14 85.90(18) . .
O1W Sn1 C13 C14 0.97(17) . .
Cl1 Sn1 C13 C14 -179.39(16) . .
C7 Sn1 C13 C18 94.91(18) . .
C1 Sn1 C13 C18 -95.61(18) . .
O1W Sn1 C13 C18 179.45(17) . .
Cl1 Sn1 C13 C18 -0.91(17) . .
C18 C13 C14 C15 -0.1(3) . .
Sn1 C13 C14 C15 178.46(16) . .
C13 C14 C15 C16 0.3(3) . .
C14 C15 C16 C17 -0.7(4) . .
C15 C16 C17 C18 0.7(4) . .
C16 C17 C18 C13 -0.4(3) . .
C14 C13 C18 C17 0.1(3) . .
Sn1 C13 C18 C17 -178.40(16) . .
C23 N2 C19 C20 1.4(3) . .
C23 N2 C19 C19 -178.6(2) . 2_655
N2 C19 C20 C21 -2.6(3) . .
C19 C19 C20 C21 177.4(2) 2_655 .
C19 C20 C21 C22 1.2(3) . .
C20 C21 C22 C23 1.0(3) . .
C19 N2 C23 C22 1.1(3) . .
C21 C22 C23 N2 -2.3(3) . .
C28 N1 C24 C25 -0.2(3) . .
C28 N1 C24 C24 -179.5(2) . 2_655
N1 C24 C25 C26 0.5(4) . .
C24 C24 C25 C26 179.8(2) 2_655 .
C24 C25 C26 C27 -0.9(4) . .
C25 C26 C27 C28 0.9(4) . .
C24 N1 C28 C27 0.2(3) . .
C26 C27 C28 N1 -0.6(4) . .
